data_2213593
loop_
_publ_author_name
'Lei Liang'
'Yan-Yang Qu'
'Li Yang'
'Xiang-Ge Zhou'

_publ_section_title Chlorido[4,5-dichloro-1,2-bis(2-pyridylcarboxamido)benzene(2--)](dimethylformamide)manganese(III)
_journal_coeditor_code TK2151
_journal_issue 5
_journal_name_full 'Acta Crystallographica Section E'
_journal_page_first m1503
_journal_page_last m1505
_journal_paper_doi 10.1107/S1600536807019411
_journal_volume 63
_journal_year 2007
_chemical_formula_iupac '[Mn Cl (C18 H10 Cl2 N4 O2) (C3 H7 N O)]'
_chemical_formula_moiety 'C21 H17 Cl3 Mn N5 O3'
_chemical_formula_sum 'C21 H17 Cl3 Mn N5 O3'
_chemical_formula_weight 548.69
_chemical_name_systematic
;
[1,2-Bis(2-pyridylcarboxamido)-4,5-
dichlorobenzene(2-)]chlorido(dimethylformamide)manganese(III)
;
_space_group_IT_number 14
_symmetry_cell_setting monoclinic
_symmetry_space_group_name_Hall '-P 2ybc'
_symmetry_space_group_name_H-M 'P 1 21/c 1'
_atom_sites_solution_hydrogens geom
_atom_sites_solution_primary direct
_atom_sites_solution_secondary difmap
_cell_angle_alpha 90
_cell_angle_beta 108.785(3)
_cell_angle_gamma 90
_cell_formula_units_Z 4
_cell_length_a 10.7467(16)
_cell_length_b 14.308(2)
_cell_length_c 16.102(2)
_cell_measurement_reflns_used 6835
_cell_measurement_temperature 294(2)
_cell_measurement_theta_max 27.5
_cell_measurement_theta_min 1.0
_cell_volume 2344.0(6)
_computing_cell_refinement 'SAINT (Bruker, 1997)'
_computing_data_collection 'SMART (Bruker, 1997)'
_computing_data_reduction 'SAINT and SHELXTL (Sheldrick, 1998)'
_computing_molecular_graphics SHELXTL
_computing_publication_material SHELXTL
_computing_structure_refinement 'SHELXL97 (Sheldrick, 1997)'
_computing_structure_solution 'SHELXS97 (Sheldrick, 1997)'
_diffrn_ambient_temperature 294(2)
_diffrn_measured_fraction_theta_full 0.995
_diffrn_measured_fraction_theta_max 1.0
_diffrn_measurement_device_type 'Bruker SMART CCD area-detector'
_diffrn_measurement_method '\f and \w'
_diffrn_radiation_monochromator graphite
_diffrn_radiation_source 'fine-focus sealed tube'
_diffrn_radiation_type MoK\a
_diffrn_radiation_wavelength 0.71073
_diffrn_reflns_av_R_equivalents 0.053
_diffrn_reflns_av_sigmaI/netI 0.066
_diffrn_reflns_limit_h_max 13
_diffrn_reflns_limit_h_min -13
_diffrn_reflns_limit_k_max 18
_diffrn_reflns_limit_k_min -17
_diffrn_reflns_limit_l_max 15
_diffrn_reflns_limit_l_min -20
_diffrn_reflns_number 15438
_diffrn_reflns_theta_full 27.6
_diffrn_reflns_theta_max 27.6
_diffrn_reflns_theta_min 2.0
_diffrn_standards_decay_% 0
_diffrn_standards_number 0
_exptl_absorpt_coefficient_mu 0.939
_exptl_absorpt_correction_T_max 0.912
_exptl_absorpt_correction_T_min 0.806
_exptl_absorpt_correction_type multi-scan
_exptl_absorpt_process_details '(SADABS; Sheldrick, 1996)'
_exptl_crystal_colour black
_exptl_crystal_density_diffrn 1.555
_exptl_crystal_density_method 'not measured'
_exptl_crystal_description prism
_exptl_crystal_F_000 1112
_exptl_crystal_size_max 0.24
_exptl_crystal_size_mid 0.14
_exptl_crystal_size_min 0.10
_refine_diff_density_max 0.46
_refine_diff_density_min -0.48
_refine_ls_extinction_method none
_refine_ls_goodness_of_fit_ref 1.02
_refine_ls_hydrogen_treatment constr
_refine_ls_matrix_type full
_refine_ls_number_parameters 300
_refine_ls_number_reflns 5379
_refine_ls_number_restraints 0
_refine_ls_restrained_S_all 1.02
_refine_ls_R_factor_all 0.089
_refine_ls_R_factor_gt 0.044
_refine_ls_shift/su_max 0.001
_refine_ls_shift/su_mean 0.000
_refine_ls_structure_factor_coef Fsqd
_refine_ls_weighting_details 'calc w=1/[\s^2^(Fo^2^)+(0.0449P)^2^+0.7142P] where P=(Fo^2^+2Fc^2^)/3'
_refine_ls_weighting_scheme calc
_refine_ls_wR_factor_gt 0.098
_refine_ls_wR_factor_ref 0.118
_reflns_number_gt 3367
_reflns_number_total 5379
_reflns_threshold_expression I>2\s(I)
_cod_data_source_file tk2151.cif
_cod_data_source_block I
_cod_original_cell_volume 2344.1(6)
_cod_original_sg_symbol_H-M 'P 21/c'
_cod_database_code 2213593
_cod_database_fobs_code 2213593

loop_
_symmetry_equiv_pos_as_xyz
'x, y, z'
'-x, y+1/2, -z+1/2'
'-x, -y, -z'
'x, -y-1/2, z-1/2'

loop_
_atom_site_type_symbol
_atom_site_label
_atom_site_fract_x
_atom_site_fract_y
_atom_site_fract_z
_atom_site_U_iso_or_equiv
_atom_site_adp_type
_atom_site_calc_flag
_atom_site_refinement_flags
_atom_site_occupancy
Mn Mn1 0.18580(4) 0.31492(3) 0.54232(3) 0.03085(13) Uani d . 1
Cl Cl1 -0.02895(7) 0.34119(5) 0.43146(5) 0.03918(19) Uani d . 1
Cl Cl2 0.32927(19) -0.07931(9) 0.35486(12) 0.1398(7) Uani d . 1
Cl Cl3 0.18015(11) -0.15455(6) 0.48265(8) 0.0892(4) Uani d . 1
O O1 0.1184(3) 0.09812(16) 0.68240(17) 0.0678(7) Uani d . 1
O O2 0.3786(3) 0.27153(18) 0.3674(2) 0.0852(9) Uani d . 1
O O3 0.3730(2) 0.34485(16) 0.65482(15) 0.0532(6) Uani d . 1
N N1 0.1684(2) 0.18861(15) 0.57862(16) 0.0364(6) Uani d . 1
N N2 0.1032(2) 0.34110(16) 0.63973(15) 0.0361(6) Uani d . 1
N N3 0.2724(2) 0.25092(16) 0.47027(16) 0.0388(6) Uani d . 1
N N4 0.2550(2) 0.42890(15) 0.49039(15) 0.0349(5) Uani d . 1
N N5 0.5543(3) 0.3002(2) 0.76382(18) 0.0529(7) Uani d . 1
C C1 0.2035(3) 0.1181(2) 0.5295(2) 0.0401(7) Uani d . 1
C C2 0.2639(3) 0.1522(2) 0.4705(2) 0.0422(7) Uani d . 1
C C3 0.3044(4) 0.0911(2) 0.4181(3) 0.0647(10) Uani d . 1
H H3A 0.3472 0.1134 0.3802 0.078 Uiso calc R 1
C C4 0.2808(4) -0.0037(3) 0.4222(3) 0.0723(12) Uani d . 1
C C5 0.2172(4) -0.0371(2) 0.4784(3) 0.0598(10) Uani d . 1
C C6 0.1791(3) 0.0233(2) 0.5324(2) 0.0509(9) Uani d . 1
H H6A 0.1372 0.0005 0.5706 0.061 Uiso calc R 1
C C7 0.1263(3) 0.1729(2) 0.6480(2) 0.0431(7) Uani d . 1
C C8 0.0865(3) 0.2623(2) 0.68149(19) 0.0417(7) Uani d . 1
C C9 0.0341(3) 0.2646(3) 0.7484(2) 0.0566(9) Uani d . 1
H H9A 0.0229 0.2095 0.7759 0.068 Uiso calc R 1
C C10 -0.0020(4) 0.3487(3) 0.7746(2) 0.0637(10) Uani d . 1
H H10A -0.0364 0.3515 0.8207 0.076 Uiso calc R 1
C C11 0.0135(3) 0.4287(3) 0.7318(2) 0.0562(9) Uani d . 1
H H11A -0.0113 0.4864 0.7481 0.067 Uiso calc R 1
C C12 0.0660(3) 0.4225(2) 0.6646(2) 0.0458(8) Uani d . 1
H H12A 0.0759 0.4767 0.6356 0.055 Uiso calc R 1
C C13 0.3258(3) 0.3008(2) 0.4196(2) 0.0490(8) Uani d . 1
C C14 0.3157(3) 0.4043(2) 0.4326(2) 0.0419(7) Uani d . 1
C C15 0.3643(4) 0.4691(2) 0.3893(3) 0.0643(11) Uani d . 1
H H15A 0.4049 0.4505 0.3490 0.077 Uiso calc R 1
C C16 0.3527(4) 0.5624(3) 0.4059(3) 0.0679(11) Uani d . 1
H H16A 0.3867 0.6076 0.3777 0.082 Uiso calc R 1
C C17 0.2908(3) 0.5881(2) 0.4643(2) 0.0558(9) Uani d . 1
H H17A 0.2807 0.6508 0.4757 0.067 Uiso calc R 1
C C18 0.2438(3) 0.5197(2) 0.5056(2) 0.0444(8) Uani d . 1
H H18A 0.2025 0.5371 0.5458 0.053 Uiso calc R 1
C C19 0.4495(3) 0.2843(2) 0.6966(2) 0.0475(8) Uani d . 1
H H19 0.4311 0.2226 0.6788 0.057 Uiso calc R 1
C C20 0.6353(4) 0.2237(3) 0.8113(3) 0.0832(13) Uani d . 1
H H20A 0.6012 0.1656 0.7834 0.125 Uiso calc R 1
H H20B 0.6341 0.2231 0.8707 0.125 Uiso calc R 1
H H20C 0.7239 0.2319 0.8112 0.125 Uiso calc R 1
C C21 0.5826(4) 0.3937(3) 0.8001(3) 0.0786(12) Uani d . 1
H H21A 0.5175 0.4364 0.7655 0.118 Uiso calc R 1
H H21B 0.6679 0.4127 0.7994 0.118 Uiso calc R 1
H H21C 0.5810 0.3939 0.8594 0.118 Uiso calc R 1

loop_
_atom_site_aniso_label
_atom_site_aniso_U_11
_atom_site_aniso_U_22
_atom_site_aniso_U_33
_atom_site_aniso_U_12
_atom_site_aniso_U_13
_atom_site_aniso_U_23
Mn1 0.0376(2) 0.0254(2) 0.0318(2) 0.00078(17) 0.01432(19) 0.00207(18)
Cl1 0.0401(4) 0.0406(4) 0.0352(4) 0.0035(3) 0.0099(3) -0.0003(3)
Cl2 0.2158(18) 0.0650(8) 0.1649(15) 0.0210(9) 0.0981(14) -0.0453(9)
Cl3 0.1006(8) 0.0276(4) 0.1007(9) -0.0004(4) -0.0216(7) -0.0055(5)
O1 0.0997(19) 0.0427(14) 0.0654(17) -0.0039(13) 0.0325(15) 0.0220(12)
O2 0.125(2) 0.0598(17) 0.110(2) -0.0030(16) 0.093(2) -0.0152(16)
O3 0.0475(13) 0.0547(14) 0.0466(14) -0.0025(11) 0.0000(11) 0.0065(11)
N1 0.0445(14) 0.0261(12) 0.0373(14) -0.0005(10) 0.0111(12) 0.0062(10)
N2 0.0435(14) 0.0378(14) 0.0282(13) 0.0011(10) 0.0133(12) 0.0033(10)
N3 0.0455(14) 0.0302(12) 0.0463(15) 0.0019(10) 0.0226(13) -0.0010(11)
N4 0.0372(13) 0.0337(13) 0.0358(14) 0.0008(10) 0.0146(11) 0.0024(10)
N5 0.0433(15) 0.076(2) 0.0371(16) 0.0006(14) 0.0094(14) 0.0074(14)
C1 0.0379(16) 0.0301(15) 0.0435(19) 0.0033(12) 0.0008(15) 0.0019(13)
C2 0.0450(17) 0.0318(16) 0.0480(19) 0.0034(13) 0.0127(16) -0.0037(14)
C3 0.078(3) 0.044(2) 0.078(3) 0.0095(18) 0.034(2) -0.0117(19)
C4 0.091(3) 0.040(2) 0.083(3) 0.0143(19) 0.024(3) -0.018(2)
C5 0.064(2) 0.0267(17) 0.068(3) 0.0051(15) -0.008(2) -0.0045(17)
C6 0.0488(19) 0.0328(17) 0.059(2) 0.0013(14) 0.0008(17) 0.0053(15)
C7 0.0474(18) 0.0405(18) 0.0378(18) -0.0050(13) 0.0089(15) 0.0115(14)
C8 0.0450(17) 0.0484(19) 0.0304(17) -0.0045(14) 0.0104(14) 0.0091(14)
C9 0.066(2) 0.068(2) 0.039(2) -0.0076(18) 0.0221(18) 0.0131(17)
C10 0.075(3) 0.087(3) 0.040(2) 0.000(2) 0.032(2) -0.0010(19)
C11 0.065(2) 0.063(2) 0.046(2) 0.0072(18) 0.0252(19) -0.0069(18)
C12 0.057(2) 0.0456(19) 0.0392(18) 0.0030(15) 0.0214(16) -0.0011(14)
C13 0.055(2) 0.046(2) 0.056(2) -0.0013(15) 0.0319(18) -0.0054(16)
C14 0.0484(18) 0.0396(17) 0.0436(19) -0.0029(13) 0.0231(16) -0.0001(14)
C15 0.090(3) 0.053(2) 0.075(3) -0.0131(19) 0.060(2) -0.0012(19)
C16 0.093(3) 0.051(2) 0.075(3) -0.018(2) 0.048(2) 0.0100(19)
C17 0.075(2) 0.0322(17) 0.066(2) -0.0078(15) 0.031(2) 0.0019(16)
C18 0.0515(18) 0.0351(17) 0.052(2) 0.0010(14) 0.0238(17) -0.0035(14)
C19 0.0420(17) 0.059(2) 0.041(2) -0.0024(16) 0.0126(16) 0.0013(16)
C20 0.064(2) 0.117(4) 0.057(3) 0.030(2) 0.003(2) 0.010(3)
C21 0.077(3) 0.088(3) 0.055(3) -0.015(2) 0.001(2) -0.005(2)

loop_
_atom_type_symbol
_atom_type_description
_atom_type_scat_dispersion_real
_atom_type_scat_dispersion_imag
_atom_type_scat_source
C C 0.0033 0.0016 'International Tables Vol C Tables 4.2.6.8 and 6.1.1.4'
H H 0.0000 0.0000 'International Tables Vol C Tables 4.2.6.8 and 6.1.1.4'
N N 0.0061 0.0033 'International Tables Vol C Tables 4.2.6.8 and 6.1.1.4'
O O 0.0106 0.0060 'International Tables Vol C Tables 4.2.6.8 and 6.1.1.4'
Cl Cl 0.1484 0.1585 'International Tables Vol C Tables 4.2.6.8 and 6.1.1.4'
Mn Mn 0.3368 0.7283 'International Tables Vol C Tables 4.2.6.8 and 6.1.1.4'

loop_
_geom_angle_atom_site_label_1
_geom_angle_atom_site_label_2
_geom_angle_atom_site_label_3
_geom_angle
_geom_angle_publ_flag
Cl1 Mn1 O3 159.45(6) yes
N1 Mn1 N2 80.37(10) yes
N1 Mn1 N3 81.40(10) yes
N1 Mn1 N4 160.22(10) yes
N2 Mn1 N3 161.10(10) yes
N2 Mn1 N4 117.35(9) yes
N3 Mn1 N4 80.02(10) yes
N1 Mn1 O3 94.73(9) ?
N3 Mn1 O3 95.39(10) ?
N2 Mn1 O3 81.23(9) ?
N4 Mn1 O3 80.39(9) ?
N1 Mn1 Cl1 101.79(7) ?
N3 Mn1 Cl1 99.08(8) ?
N2 Mn1 Cl1 89.49(7) ?
N4 Mn1 Cl1 87.80(7) ?
C19 O3 Mn1 124.4(2) ?
C7 N1 C1 124.5(2) ?
C7 N1 Mn1 119.8(2) ?
C1 N1 Mn1 115.64(19) ?
C12 N2 C8 118.5(3) ?
C12 N2 Mn1 129.0(2) ?
C8 N2 Mn1 112.5(2) ?
C13 N3 C2 124.9(3) ?
C13 N3 Mn1 119.6(2) ?
C2 N3 Mn1 115.3(2) ?
C18 N4 C14 118.3(3) ?
C18 N4 Mn1 128.7(2) ?
C14 N4 Mn1 112.97(18) ?
C19 N5 C20 121.0(3) ?
C19 N5 C21 120.4(3) ?
C20 N5 C21 118.1(3) ?
C6 C1 C2 119.9(3) ?
C6 C1 N1 126.6(3) ?
C2 C1 N1 113.4(3) ?
C3 C2 C1 120.0(3) ?
C3 C2 N3 126.7(3) ?
C1 C2 N3 113.2(3) ?
C2 C3 C4 119.5(4) ?
C2 C3 H3A 120.2 ?
C4 C3 H3A 120.2 ?
C5 C4 C3 120.4(4) ?
C5 C4 Cl2 120.5(3) ?
C3 C4 Cl2 119.1(4) ?
C6 C5 C4 120.4(3) ?
C6 C5 Cl3 117.6(3) ?
C4 C5 Cl3 121.9(3) ?
C5 C6 C1 119.6(3) ?
C5 C6 H6A 120.2 ?
C1 C6 H6A 120.2 ?
O1 C7 N1 127.7(3) ?
O1 C7 C8 120.9(3) ?
N1 C7 C8 111.3(2) ?
N2 C8 C9 121.7(3) ?
N2 C8 C7 115.6(3) ?
C9 C8 C7 122.7(3) ?
C8 C9 C10 119.5(3) ?
C8 C9 H9A 120.3 ?
C10 C9 H9A 120.3 ?
C9 C10 C11 119.0(3) ?
C9 C10 H10A 120.5 ?
C11 C10 H10A 120.5 ?
C10 C11 C12 119.2(3) ?
C10 C11 H11A 120.4 ?
C12 C11 H11A 120.4 ?
N2 C12 C11 122.1(3) ?
N2 C12 H12A 118.9 ?
C11 C12 H12A 118.9 ?
O2 C13 N3 128.0(3) ?
O2 C13 C14 120.0(3) ?
N3 C13 C14 112.0(3) ?
N4 C14 C15 121.9(3) ?
N4 C14 C13 115.2(3) ?
C15 C14 C13 122.9(3) ?
C14 C15 C16 119.2(3) ?
C14 C15 H15A 120.4 ?
C16 C15 H15A 120.4 ?
C17 C16 C15 119.3(3) ?
C17 C16 H16A 120.3 ?
C15 C16 H16A 120.3 ?
C16 C17 C18 118.7(3) ?
C16 C17 H17A 120.6 ?
C18 C17 H17A 120.6 ?
N4 C18 C17 122.6(3) ?
N4 C18 H18A 118.7 ?
C17 C18 H18A 118.7 ?
O3 C19 N5 125.1(3) ?
O3 C19 H19 117.5 ?
N5 C19 H19 117.5 ?
N5 C20 H20A 109.5 ?
N5 C20 H20B 109.5 ?
H20A C20 H20B 109.5 ?
N5 C20 H20C 109.5 ?
H20A C20 H20C 109.5 ?
H20B C20 H20C 109.5 ?
N5 C21 H21A 109.5 ?
N5 C21 H21B 109.5 ?
H21A C21 H21B 109.5 ?
N5 C21 H21C 109.5 ?
H21A C21 H21C 109.5 ?
H21B C21 H21C 109.5 ?

loop_
_geom_bond_atom_site_label_1
_geom_bond_atom_site_label_2
_geom_bond_distance
_geom_bond_publ_flag
Mn1 Cl1 2.4497(9) yes
Mn1 O3 2.273(2) yes
Mn1 N1 1.927(2) yes
Mn1 N2 2.070(2) yes
Mn1 N3 1.935(2) yes
Mn1 N4 2.077(2) yes
Cl2 C4 1.726(4) ?
Cl3 C5 1.733(3) ?
O1 C7 1.220(3) ?
O2 C13 1.230(4) ?
O3 C19 1.233(4) ?
N1 C7 1.353(4) ?
N1 C1 1.407(4) ?
N2 C12 1.334(4) ?
N2 C8 1.354(4) ?
N3 C13 1.344(4) ?
N3 C2 1.415(4) ?
N4 C18 1.334(4) ?
N4 C14 1.344(4) ?
N5 C19 1.307(4) ?
N5 C20 1.453(5) ?
N5 C21 1.453(5) ?
C1 C6 1.385(4) ?
C1 C2 1.401(4) ?
C2 C3 1.379(4) ?
C3 C4 1.387(5) ?
C3 H3A 0.9300 ?
C4 C5 1.383(6) ?
C5 C6 1.378(5) ?
C6 H6A 0.9300 ?
C7 C8 1.503(4) ?
C8 C9 1.368(4) ?
C9 C10 1.373(5) ?
C9 H9A 0.9300 ?
C10 C11 1.373(5) ?
C10 H10A 0.9300 ?
C11 C12 1.375(4) ?
C11 H11A 0.9300 ?
C12 H12A 0.9300 ?
C13 C14 1.505(4) ?
C14 C15 1.361(4) ?
C15 C16 1.375(5) ?
C15 H15A 0.9300 ?
C16 C17 1.365(5) ?
C16 H16A 0.9300 ?
C17 C18 1.368(4) ?
C17 H17A 0.9300 ?
C18 H18A 0.9300 ?
C19 H19 0.9300 ?
C20 H20A 0.9600 ?
C20 H20B 0.9600 ?
C20 H20C 0.9600 ?
C21 H21A 0.9600 ?
C21 H21B 0.9600 ?
C21 H21C 0.9600 ?

loop_
_geom_torsion_atom_site_label_1
_geom_torsion_atom_site_label_2
_geom_torsion_atom_site_label_3
_geom_torsion_atom_site_label_4
_geom_torsion
N1 Mn1 O3 C19 22.8(3)
N3 Mn1 O3 C19 -59.0(3)
N2 Mn1 O3 C19 102.3(3)
N4 Mn1 O3 C19 -137.9(3)
Cl1 Mn1 O3 C19 166.4(2)
N3 Mn1 N1 C7 169.8(2)
N2 Mn1 N1 C7 -5.2(2)
N4 Mn1 N1 C7 149.7(3)
O3 Mn1 N1 C7 75.1(2)
Cl1 Mn1 N1 C7 -92.6(2)
N3 Mn1 N1 C1 -9.37(19)
N2 Mn1 N1 C1 175.6(2)
N4 Mn1 N1 C1 -29.5(4)
O3 Mn1 N1 C1 -104.12(19)
Cl1 Mn1 N1 C1 88.18(19)
N1 Mn1 N2 C12 -176.2(3)
N3 Mn1 N2 C12 168.4(3)
N4 Mn1 N2 C12 13.1(3)
O3 Mn1 N2 C12 87.5(3)
Cl1 Mn1 N2 C12 -74.1(3)
N1 Mn1 N2 C8 3.6(2)
N3 Mn1 N2 C8 -11.9(4)
N4 Mn1 N2 C8 -167.13(18)
O3 Mn1 N2 C8 -92.8(2)
Cl1 Mn1 N2 C8 105.62(19)
N1 Mn1 N3 C13 -177.1(3)
N2 Mn1 N3 C13 -161.7(3)
N4 Mn1 N3 C13 -3.8(2)
O3 Mn1 N3 C13 -83.1(2)
Cl1 Mn1 N3 C13 82.3(2)
N1 Mn1 N3 C2 8.0(2)
N2 Mn1 N3 C2 23.4(4)
N4 Mn1 N3 C2 -178.7(2)
O3 Mn1 N3 C2 102.0(2)
Cl1 Mn1 N3 C2 -92.6(2)
N1 Mn1 N4 C18 -158.4(3)
N3 Mn1 N4 C18 -178.6(3)
N2 Mn1 N4 C18 -6.5(3)
O3 Mn1 N4 C18 -81.3(3)
Cl1 Mn1 N4 C18 81.8(2)
N1 Mn1 N4 C14 23.3(4)
N3 Mn1 N4 C14 3.1(2)
N2 Mn1 N4 C14 175.22(19)
O3 Mn1 N4 C14 100.4(2)
Cl1 Mn1 N4 C14 -96.5(2)
C7 N1 C1 C6 12.6(5)
Mn1 N1 C1 C6 -168.2(2)
C7 N1 C1 C2 -170.1(3)
Mn1 N1 C1 C2 9.0(3)
C6 C1 C2 C3 -2.9(5)
N1 C1 C2 C3 179.7(3)
C6 C1 C2 N3 175.1(3)
N1 C1 C2 N3 -2.3(4)
C13 N3 C2 C3 -2.0(5)
Mn1 N3 C2 C3 172.6(3)
C13 N3 C2 C1 -179.9(3)
Mn1 N3 C2 C1 -5.3(3)
C1 C2 C3 C4 2.2(5)
N3 C2 C3 C4 -175.6(3)
C2 C3 C4 C5 0.0(6)
C2 C3 C4 Cl2 178.8(3)
C3 C4 C5 C6 -1.5(6)
Cl2 C4 C5 C6 179.7(3)
C3 C4 C5 Cl3 177.5(3)
Cl2 C4 C5 Cl3 -1.3(5)
C4 C5 C6 C1 0.8(5)
Cl3 C5 C6 C1 -178.3(2)
C2 C1 C6 C5 1.4(4)
N1 C1 C6 C5 178.5(3)
C1 N1 C7 O1 4.3(5)
Mn1 N1 C7 O1 -174.8(3)
C1 N1 C7 C8 -175.4(2)
Mn1 N1 C7 C8 5.5(3)
C12 N2 C8 C9 -0.6(4)
Mn1 N2 C8 C9 179.6(3)
C12 N2 C8 C7 178.0(3)
Mn1 N2 C8 C7 -1.8(3)
O1 C7 C8 N2 178.2(3)
N1 C7 C8 N2 -2.1(4)
O1 C7 C8 C9 -3.2(5)
N1 C7 C8 C9 176.5(3)
N2 C8 C9 C10 -0.4(5)
C7 C8 C9 C10 -179.0(3)
C8 C9 C10 C11 1.1(6)
C9 C10 C11 C12 -0.7(6)
C8 N2 C12 C11 1.0(5)
Mn1 N2 C12 C11 -179.3(2)
C10 C11 C12 N2 -0.3(5)
C2 N3 C13 O2 -2.0(6)
Mn1 N3 C13 O2 -176.4(3)
C2 N3 C13 C14 178.1(3)
Mn1 N3 C13 C14 3.7(4)
C18 N4 C14 C15 -0.6(5)
Mn1 N4 C14 C15 177.9(3)
C18 N4 C14 C13 179.4(3)
Mn1 N4 C14 C13 -2.1(3)
O2 C13 C14 N4 179.3(3)
N3 C13 C14 N4 -0.8(4)
O2 C13 C14 C15 -0.8(5)
N3 C13 C14 C15 179.2(3)
N4 C14 C15 C16 0.9(6)
C13 C14 C15 C16 -179.0(3)
C14 C15 C16 C17 -1.1(6)
C15 C16 C17 C18 1.0(6)
C14 N4 C18 C17 0.5(5)
Mn1 N4 C18 C17 -177.8(2)
C16 C17 C18 N4 -0.7(5)
Mn1 O3 C19 N5 -176.8(2)
C20 N5 C19 O3 177.2(3)
C21 N5 C19 O3 5.6(5)
